data_7235272
loop_
_publ_author_name
'Liu, Song-Juan'
'Huang, Yuanbiao'
'Lin, Zu-Jin'
'Li, Xin-Fa'
'Cao, Rong'

_publ_section_title
;
 Syntheses, structures and photoluminescent properties of lanthanide
 coordination polymers based on pyridyl functionalized imidazole
 dicarboxylic acid
;
_journal_issue 24
_journal_name_full 'RSC Advances'
_journal_page_first 9279
_journal_paper_doi 10.1039/c3ra41166d
_journal_volume 3
_journal_year 2013
_chemical_formula_sum 'C18 H9 N3 O10 Tm'
_chemical_formula_weight 596.21
_space_group_IT_number 2
_space_group_name_Hall '-P 1'
_space_group_name_H-M_alt 'P -1'
_symmetry_cell_setting triclinic
_symmetry_space_group_name_H-M 'P -1'
_atom_sites_solution_hydrogens geom
_atom_sites_solution_primary direct
_atom_sites_solution_secondary difmap
_audit_creation_method SHELXL-97
_cell_angle_alpha 112.753(5)
_cell_angle_beta 96.732(5)
_cell_angle_gamma 103.420(5)
_cell_formula_units_Z 2
_cell_length_a 8.4828(5)
_cell_length_b 10.4482(5)
_cell_length_c 12.1414(8)
_cell_measurement_reflns_used 5671
_cell_measurement_temperature 298(2)
_cell_measurement_theta_max 29.0498
_cell_measurement_theta_min 2.5318
_cell_volume 939.20(11)
_computing_cell_refinement
;
CrysAlisPro, Oxford Diffraction Ltd.,
Version 1.171.35.19 (release 27-10-2011 CrysAlis171 .NET)
(compiled Oct 27 2011,15:02:11)
;
_computing_data_collection
;
CrysAlisPro, Oxford Diffraction Ltd.,
Version 1.171.35.19 (release 27-10-2011 CrysAlis171 .NET)
(compiled Oct 27 2011,15:02:11)
;
_computing_data_reduction
;
CrysAlisPro, Oxford Diffraction Ltd.,
Version 1.171.35.19 (release 27-10-2011 CrysAlis171 .NET)
(compiled Oct 27 2011,15:02:11)
;
_computing_structure_refinement 'SHELXL-97 (Sheldrick, 1997)'
_computing_structure_solution 'SHELXS-97 (Sheldrick, 1990)'
_diffrn_ambient_temperature 298(2)
_diffrn_detector_area_resol_mean 16.2083
_diffrn_measured_fraction_theta_full 0.999
_diffrn_measured_fraction_theta_max 0.999
_diffrn_measurement_device_type 'Xcalibur, Eos'
_diffrn_measurement_method '\w scans'
_diffrn_radiation_monochromator graphite
_diffrn_radiation_source 'fine-focus sealed tube'
_diffrn_radiation_type MoK\a
_diffrn_radiation_wavelength 0.71073
_diffrn_reflns_av_R_equivalents 0.0371
_diffrn_reflns_av_sigmaI/netI 0.0355
_diffrn_reflns_limit_h_max 10
_diffrn_reflns_limit_h_min -10
_diffrn_reflns_limit_k_max 12
_diffrn_reflns_limit_k_min -12
_diffrn_reflns_limit_l_max 14
_diffrn_reflns_limit_l_min -14
_diffrn_reflns_number 8825
_diffrn_reflns_theta_full 25.00
_diffrn_reflns_theta_max 25.00
_diffrn_reflns_theta_min 2.54
_exptl_absorpt_coefficient_mu 4.791
_exptl_absorpt_correction_T_max 0.7005
_exptl_absorpt_correction_T_min 0.5972
_exptl_absorpt_correction_type multi-scan
_exptl_absorpt_process_details
;
CrysAlisPro, Agilent Technologies,
Version 1.171.35.19 (release 27-10-2011 CrysAlis171 .NET)
(compiled Oct 27 2011,15:02:11)
Empirical absorption correction using spherical harmonics,
 implemented in SCALE3 ABSPACK scaling algorithm.
;
_exptl_crystal_colour colorless
_exptl_crystal_density_diffrn 2.108
_exptl_crystal_density_method 'not measured'
_exptl_crystal_description block
_exptl_crystal_F_000 574
_exptl_crystal_size_max 0.12
_exptl_crystal_size_mid 0.10
_exptl_crystal_size_min 0.08
_refine_diff_density_max 1.638
_refine_diff_density_min -0.961
_refine_diff_density_rms 0.121
_refine_ls_extinction_method none
_refine_ls_goodness_of_fit_ref 1.055
_refine_ls_hydrogen_treatment constr
_refine_ls_matrix_type full
_refine_ls_number_parameters 298
_refine_ls_number_reflns 3308
_refine_ls_number_restraints 0
_refine_ls_restrained_S_all 1.055
_refine_ls_R_factor_all 0.0239
_refine_ls_R_factor_gt 0.0225
_refine_ls_shift/su_max 0.002
_refine_ls_shift/su_mean 0.000
_refine_ls_structure_factor_coef Fsqd
_refine_ls_weighting_details 'calc w=1/[\s^2^(Fo^2^)+(0.0313P)^2^+0.9084P] where P=(Fo^2^+2Fc^2^)/3'
_refine_ls_weighting_scheme calc
_refine_ls_wR_factor_gt 0.0574
_refine_ls_wR_factor_ref 0.0585
_reflns_number_gt 3178
_reflns_number_total 3308
_reflns_threshold_expression >2sigma(I)
_cod_data_source_file c3ra41166d.cif
_cod_data_source_block 7-Tm
_cod_original_cell_volume 939.20(9)
_cod_original_sg_symbol_H-M P-1
_cod_database_code 7235272

loop_
_symmetry_equiv_pos_as_xyz
'x, y, z'
'-x, -y, -z'

loop_
_atom_site_label
_atom_site_type_symbol
_atom_site_fract_x
_atom_site_fract_y
_atom_site_fract_z
_atom_site_U_iso_or_equiv
_atom_site_adp_type
_atom_site_occupancy
_atom_site_symmetry_multiplicity
_atom_site_calc_flag
_atom_site_refinement_flags
Tm1 Tm -0.252797(17) 0.074312(15) 0.546457(13) 0.01529(8) Uani 1 1 d .
C1 C -0.1744(5) -0.1100(4) 0.7095(4) 0.0246(9) Uani 1 1 d .
C2 C -0.2007(5) -0.2676(4) 0.6290(3) 0.0224(9) Uani 1 1 d .
C3 C -0.1146(6) -0.3489(5) 0.6640(4) 0.0323(11) Uani 1 1 d .
H3 H -0.0366 -0.3050 0.7386 0.039 Uiso 1 1 calc R
C4 C -0.1444(6) -0.4951(5) 0.5886(4) 0.0302(10) Uani 1 1 d .
H4 H -0.0877 -0.5493 0.6132 0.036 Uiso 1 1 calc R
C5 C -0.2586(5) -0.5605(4) 0.4767(4) 0.0226(9) Uani 1 1 d .
C6 C -0.2964(6) -0.7190(4) 0.3933(4) 0.0257(9) Uani 1 1 d .
C7 C -0.3424(6) -0.4799(4) 0.4409(4) 0.0267(9) Uani 1 1 d .
H7 H -0.4173 -0.5231 0.3650 0.032 Uiso 1 1 calc R
C8 C -0.3159(6) -0.3346(4) 0.5174(4) 0.0255(9) Uani 1 1 d .
H8 H -0.3757 -0.2817 0.4937 0.031 Uiso 1 1 calc R
C9 C 0.1409(5) 0.1903(4) 0.6571(3) 0.0179(8) Uani 1 1 d .
C10 C 0.2941(4) 0.3099(4) 0.7377(3) 0.0157(7) Uani 1 1 d .
C11 C 0.4385(5) 0.5306(4) 0.8721(3) 0.0190(8) Uani 1 1 d .
C12 C 0.4815(5) 0.6828(4) 0.9626(3) 0.0217(9) Uani 1 1 d .
C13 C 0.3621(6) 0.7467(5) 1.0078(4) 0.0371(11) Uani 1 1 d .
H13 H 0.2497 0.6938 0.9796 0.044 Uiso 1 1 calc R
C14 C 0.4120(7) 0.8888(5) 1.0944(4) 0.0422(12) Uani 1 1 d .
H14 H 0.3322 0.9308 1.1258 0.051 Uiso 1 1 calc R
C15 C 0.6867(7) 0.9088(5) 1.0917(5) 0.0467(13) Uani 1 1 d .
H15 H 0.7981 0.9649 1.1207 0.056 Uiso 1 1 calc R
C16 C 0.6452(6) 0.7667(5) 1.0056(4) 0.0385(12) Uani 1 1 d .
H16 H 0.7280 0.7275 0.9767 0.046 Uiso 1 1 calc R
C17 C 0.4645(5) 0.3294(4) 0.7503(3) 0.0159(8) Uani 1 1 d .
C18 C 0.5574(4) 0.2329(4) 0.6843(3) 0.0153(7) Uani 1 1 d .
N1 N 0.2821(4) 0.4399(3) 0.8164(3) 0.0181(7) Uani 1 1 d .
H1 H 0.1890 0.4607 0.8287 0.022 Uiso 1 1 d R
N2 N 0.5524(4) 0.4676(3) 0.8349(3) 0.0193(7) Uani 1 1 d .
N3 N 0.5705(5) 0.9673(4) 1.1341(3) 0.0363(9) Uani 1 1 d .
O1 O -0.0970(5) -0.0569(3) 0.8177(3) 0.0442(9) Uani 1 1 d .
O2 O -0.2368(4) -0.0383(3) 0.6617(3) 0.0277(7) Uani 1 1 d .
O3 O -0.2645(4) -0.8018(3) 0.4403(3) 0.0317(7) Uani 1 1 d .
O4 O -0.3558(5) -0.7613(3) 0.2829(3) 0.0461(10) Uani 1 1 d .
O5 O 0.0084(3) 0.2216(3) 0.6532(3) 0.0269(7) Uani 1 1 d .
O6 O 0.1541(3) 0.0654(3) 0.5994(2) 0.0256(6) Uani 1 1 d .
O7 O 0.4854(3) 0.1125(3) 0.5900(2) 0.0218(6) Uani 1 1 d .
O8 O 0.7119(3) 0.2710(3) 0.7179(2) 0.0251(7) Uani 1 1 d .
O9W O 0.0099(4) 0.4893(4) 0.1265(3) 0.0472(10) Uani 1 1 d .
O10W O 1.0131(9) 0.8152(7) 0.9651(6) 0.0440(17) Uani 0.50 1 d P
O11W O 1.0117(14) 0.7539(12) 1.0816(9) 0.095(3) Uani 0.50 1 d P

loop_
_atom_site_aniso_label
_atom_site_aniso_U_11
_atom_site_aniso_U_22
_atom_site_aniso_U_33
_atom_site_aniso_U_23
_atom_site_aniso_U_13
_atom_site_aniso_U_12
Tm1 0.01143(11) 0.00931(10) 0.01755(11) -0.00128(7) -0.00013(7) 0.00365(8)
C1 0.025(2) 0.017(2) 0.023(2) 0.0026(17) 0.0021(17) 0.0044(18)
C2 0.030(2) 0.0140(19) 0.0191(19) 0.0039(16) 0.0041(16) 0.0062(18)
C3 0.037(3) 0.022(2) 0.027(2) 0.0033(18) -0.0094(19) 0.010(2)
C4 0.037(3) 0.021(2) 0.032(2) 0.0096(18) 0.0008(19) 0.014(2)
C5 0.030(2) 0.015(2) 0.0190(18) 0.0040(16) 0.0079(17) 0.0046(19)
C6 0.033(2) 0.015(2) 0.026(2) 0.0052(17) 0.0081(18) 0.0071(18)
C7 0.040(3) 0.017(2) 0.0186(19) 0.0065(17) 0.0020(18) 0.0062(19)
C8 0.035(2) 0.018(2) 0.021(2) 0.0075(17) 0.0007(17) 0.0092(19)
C9 0.0147(19) 0.0158(19) 0.0161(17) 0.0001(15) 0.0037(14) 0.0037(16)
C10 0.0118(17) 0.0137(18) 0.0141(17) -0.0011(14) -0.0005(14) 0.0048(15)
C11 0.0184(19) 0.0126(18) 0.0169(18) -0.0010(15) 0.0018(15) 0.0026(16)
C12 0.028(2) 0.0128(19) 0.0169(19) -0.0003(16) 0.0023(16) 0.0062(18)
C13 0.032(2) 0.021(2) 0.040(3) -0.0060(19) 0.011(2) 0.006(2)
C14 0.053(3) 0.028(3) 0.042(3) 0.004(2) 0.021(2) 0.021(3)
C15 0.039(3) 0.024(2) 0.049(3) -0.004(2) -0.004(2) -0.001(2)
C16 0.026(2) 0.021(2) 0.045(3) -0.006(2) 0.000(2) 0.004(2)
C17 0.0127(18) 0.0129(18) 0.0144(17) 0.0000(15) -0.0014(14) 0.0023(16)
C18 0.0140(19) 0.0126(18) 0.0152(17) 0.0026(15) 0.0008(14) 0.0040(15)
N1 0.0158(16) 0.0136(16) 0.0181(15) -0.0019(13) 0.0036(13) 0.0075(14)
N2 0.0159(16) 0.0146(16) 0.0178(15) -0.0007(13) -0.0011(12) 0.0037(14)
N3 0.053(3) 0.0179(18) 0.0259(19) 0.0001(15) 0.0016(18) 0.0100(19)
O1 0.065(2) 0.0235(17) 0.0265(17) -0.0029(14) -0.0122(16) 0.0166(17)
O2 0.0348(17) 0.0162(14) 0.0309(15) 0.0077(12) 0.0049(13) 0.0109(13)
O3 0.046(2) 0.0157(14) 0.0347(16) 0.0107(13) 0.0074(14) 0.0125(14)
O4 0.086(3) 0.0174(16) 0.0226(17) -0.0007(13) -0.0027(17) 0.0181(18)
O5 0.0111(14) 0.0196(14) 0.0338(16) -0.0033(12) -0.0008(12) 0.0046(12)
O6 0.0196(14) 0.0138(14) 0.0289(15) -0.0046(12) 0.0052(11) 0.0039(12)
O7 0.0137(13) 0.0153(14) 0.0209(13) -0.0065(11) -0.0016(11) 0.0047(12)
O8 0.0110(14) 0.0221(15) 0.0276(14) -0.0029(12) 0.0002(11) 0.0045(12)
O9W 0.0236(17) 0.038(2) 0.051(2) -0.0055(17) -0.0027(15) 0.0064(16)
O10W 0.047(4) 0.031(4) 0.039(4) 0.002(3) 0.003(3) 0.013(3)
O11W 0.085(7) 0.085(7) 0.083(7) 0.002(6) 0.014(6) 0.032(6)

loop_
_atom_type_symbol
_atom_type_description
_atom_type_scat_dispersion_real
_atom_type_scat_dispersion_imag
_atom_type_scat_source
C C 0.0033 0.0016 'International Tables Vol C Tables 4.2.6.8 and 6.1.1.4'
H H 0.0000 0.0000 'International Tables Vol C Tables 4.2.6.8 and 6.1.1.4'
N N 0.0061 0.0033 'International Tables Vol C Tables 4.2.6.8 and 6.1.1.4'
O O 0.0106 0.0060 'International Tables Vol C Tables 4.2.6.8 and 6.1.1.4'
Tm Tm -0.3139 5.2483 'International Tables Vol C Tables 4.2.6.8 and 6.1.1.4'

loop_
_geom_angle_atom_site_label_1
_geom_angle_atom_site_label_2
_geom_angle_atom_site_label_3
_geom_angle
_geom_angle_site_symmetry_1
_geom_angle_site_symmetry_3
O3 Tm1 O2 176.81(9) 1_565 .
O3 Tm1 O6 86.51(11) 1_565 2_556
O2 Tm1 O6 96.00(11) . 2_556
O3 Tm1 O5 90.69(12) 1_565 .
O2 Tm1 O5 87.29(12) . .
O6 Tm1 O5 91.33(10) 2_556 .
O3 Tm1 O7 91.26(11) 1_565 2_556
O2 Tm1 O7 91.29(11) . 2_556
O6 Tm1 O7 75.06(9) 2_556 2_556
O5 Tm1 O7 166.10(9) . 2_556
O3 Tm1 O8 88.83(11) 1_565 1_455
O2 Tm1 O8 88.24(10) . 1_455
O6 Tm1 O8 164.77(10) 2_556 1_455
O5 Tm1 O8 74.23(9) . 1_455
O7 Tm1 O8 119.57(9) 2_556 1_455
O3 Tm1 O7 86.31(11) 1_565 1_455
O2 Tm1 O7 92.95(10) . 1_455
O6 Tm1 O7 140.64(9) 2_556 1_455
O5 Tm1 O7 127.40(8) . 1_455
O7 Tm1 O7 66.48(9) 2_556 1_455
O8 Tm1 O7 53.23(8) 1_455 1_455
O3 Tm1 C18 85.91(11) 1_565 1_455
O2 Tm1 C18 92.03(11) . 1_455
O6 Tm1 C18 166.16(10) 2_556 1_455
O5 Tm1 C18 100.32(10) . 1_455
O7 Tm1 C18 93.54(9) 2_556 1_455
O8 Tm1 C18 26.23(10) 1_455 1_455
O7 Tm1 C18 27.07(9) 1_455 1_455
O1 C1 O2 123.5(4) . .
O1 C1 C2 119.3(4) . .
O2 C1 C2 117.2(3) . .
C8 C2 C3 119.1(4) . .
C8 C2 C1 119.1(4) . .
C3 C2 C1 121.9(4) . .
C4 C3 C2 120.4(4) . .
C4 C3 H3 119.8 . .
C2 C3 H3 119.8 . .
C3 C4 C5 120.0(4) . .
C3 C4 H4 120.0 . .
C5 C4 H4 120.0 . .
C7 C5 C4 119.8(4) . .
C7 C5 C6 118.6(4) . .
C4 C5 C6 121.7(4) . .
O4 C6 O3 123.7(4) . .
O4 C6 C5 118.4(4) . .
O3 C6 C5 117.9(4) . .
C5 C7 C8 120.4(4) . .
C5 C7 H7 119.8 . .
C8 C7 H7 119.8 . .
C2 C8 C7 120.4(4) . .
C2 C8 H8 119.8 . .
C7 C8 H8 119.8 . .
O5 C9 O6 124.9(4) . .
O5 C9 C10 116.9(3) . .
O6 C9 C10 118.1(3) . .
N1 C10 C17 105.0(3) . .
N1 C10 C9 120.0(3) . .
C17 C10 C9 134.9(3) . .
N2 C11 N1 112.2(3) . .
N2 C11 C12 122.5(3) . .
N1 C11 C12 125.3(3) . .
C16 C12 C13 117.9(4) . .
C16 C12 C11 119.5(4) . .
C13 C12 C11 122.6(4) . .
C14 C13 C12 119.3(4) . .
C14 C13 H13 120.3 . .
C12 C13 H13 120.3 . .
N3 C14 C13 121.6(4) . .
N3 C14 H14 119.2 . .
C13 C14 H14 119.2 . .
N3 C15 C16 121.1(5) . .
N3 C15 H15 119.4 . .
C16 C15 H15 119.4 . .
C12 C16 C15 119.9(4) . .
C12 C16 H16 120.0 . .
C15 C16 H16 120.0 . .
N2 C17 C10 110.2(3) . .
N2 C17 C18 118.3(3) . .
C10 C17 C18 131.4(3) . .
O8 C18 O7 118.1(3) . .
O8 C18 C17 119.7(3) . .
O7 C18 C17 122.2(3) . .
O8 C18 Tm1 58.51(18) . 1_655
O7 C18 Tm1 59.83(17) . 1_655
C17 C18 Tm1 172.8(3) . 1_655
C11 N1 C10 107.7(3) . .
C11 N1 H1 126.4 . .
C10 N1 H1 126.0 . .
C11 N2 C17 105.0(3) . .
C14 N3 C15 120.2(4) . .
C1 O2 Tm1 155.5(3) . .
C6 O3 Tm1 166.0(3) . 1_545
C9 O5 Tm1 128.8(2) . .
C9 O6 Tm1 147.0(3) . 2_556
C18 O7 Tm1 153.4(2) . 2_556
C18 O7 Tm1 93.1(2) . 1_655
Tm1 O7 Tm1 113.52(9) 2_556 1_655
C18 O8 Tm1 95.3(2) . 1_655

loop_
_geom_bond_atom_site_label_1
_geom_bond_atom_site_label_2
_geom_bond_distance
_geom_bond_site_symmetry_2
Tm1 O3 2.160(3) 1_565
Tm1 O2 2.160(3) .
Tm1 O6 2.209(2) 2_556
Tm1 O5 2.271(3) .
Tm1 O7 2.322(2) 2_556
Tm1 O8 2.401(3) 1_455
Tm1 O7 2.428(2) 1_455
Tm1 C18 2.804(3) 1_455
C1 O1 1.237(5) .
C1 O2 1.275(5) .
C1 C2 1.500(5) .
C2 C8 1.385(6) .
C2 C3 1.389(6) .
C3 C4 1.385(6) .
C3 H3 0.9300 .
C4 C5 1.385(6) .
C4 H4 0.9300 .
C5 C7 1.375(6) .
C5 C6 1.500(5) .
C6 O4 1.235(5) .
C6 O3 1.267(5) .
C7 C8 1.386(6) .
C7 H7 0.9300 .
C8 H8 0.9300 .
C9 O5 1.242(5) .
C9 O6 1.260(4) .
C9 C10 1.486(5) .
C10 N1 1.360(4) .
C10 C17 1.393(5) .
C11 N2 1.318(5) .
C11 N1 1.351(5) .
C11 C12 1.467(5) .
C12 C16 1.372(6) .
C12 C13 1.390(6) .
C13 C14 1.373(6) .
C13 H13 0.9300 .
C14 N3 1.320(7) .
C14 H14 0.9300 .
C15 N3 1.329(7) .
C15 C16 1.375(6) .
C15 H15 0.9300 .
C16 H16 0.9300 .
C17 N2 1.367(5) .
C17 C18 1.474(5) .
C18 O8 1.244(4) .
C18 O7 1.278(4) .
C18 Tm1 2.804(3) 1_655
N1 H1 0.8812 .
O3 Tm1 2.160(3) 1_545
O6 Tm1 2.209(2) 2_556
O7 Tm1 2.322(2) 2_556
O7 Tm1 2.428(2) 1_655
O8 Tm1 2.401(3) 1_655
O10W O11W 1.764(14) .
